data_7053345
loop_
_publ_author_name
'L\'opez, Concepci\'on'
'P\'erez, Sonia'
'Solans, Xavier'
'Font-Bard\'ia, Merc\`e'
'Calvet, Teresa'

_publ_section_title
;
 Influence of the substituent R1 on the reactivity of
 [(\h5-C5H5)Fe{(\h5-C5H4)--CH&#xE001;N--(R1)--OH}] {R1 = --CH2--CH2-- or
 1,2-C6H4} with platinum(ii) and on the properties of the complexes
;
_journal_issue 4
_journal_name_full 'New Journal of Chemistry'
_journal_page_first 676
_journal_paper_doi 10.1039/b9nj00509a
_journal_volume 34
_journal_year 2010
_chemical_formula_moiety 'C31 H29 Cl Fe N O P Pt'
_chemical_formula_sum 'C31 H29 Cl Fe N O P Pt'
_chemical_formula_weight 748.91
_chemical_name_systematic
;
?
;
_space_group_IT_number 2
_symmetry_cell_setting triclinic
_symmetry_space_group_name_Hall '-P 1'
_symmetry_space_group_name_H-M 'P -1'
_atom_sites_solution_hydrogens geom
_atom_sites_solution_primary direct
_atom_sites_solution_secondary difmap
_audit_creation_method SHELXL-97
_cell_angle_alpha 96.46(3)
_cell_angle_beta 96.67(4)
_cell_angle_gamma 107.30(4)
_cell_formula_units_Z 2
_cell_length_a 9.841(8)
_cell_length_b 11.040(6)
_cell_length_c 13.762(8)
_cell_measurement_reflns_used 37
_cell_measurement_temperature 293(2)
_cell_measurement_theta_max 31
_cell_measurement_theta_min 3
_cell_volume 1400.7(16)
_computing_cell_refinement AUTOMAR
_computing_data_collection MARXDS
_computing_data_reduction MARSCALE
_computing_molecular_graphics 'ORTEP (Brueggermann and Smith, 1990)'
_computing_publication_material 'PLATON (Spek, 1990)'
_computing_structure_refinement 'SHELXL-97 (Sheldrick, 1997)'
_computing_structure_solution 'SHELXS-97 (Sheldrick, 1997)'
_diffrn_ambient_temperature 293(2)
_diffrn_measured_fraction_theta_full 0.934
_diffrn_measured_fraction_theta_max 0.876
_diffrn_measurement_device_type 'MAR345 with image plate detector'
_diffrn_measurement_method 'phi scan'
_diffrn_radiation_monochromator graphite
_diffrn_radiation_source 'fine-focus sealed tube'
_diffrn_radiation_type MoK\a
_diffrn_radiation_wavelength 0.71073
_diffrn_reflns_av_R_equivalents 0.0691
_diffrn_reflns_av_sigmaI/netI 0.1596
_diffrn_reflns_limit_h_max 13
_diffrn_reflns_limit_h_min -13
_diffrn_reflns_limit_k_max 16
_diffrn_reflns_limit_k_min -16
_diffrn_reflns_limit_l_max 20
_diffrn_reflns_limit_l_min -20
_diffrn_reflns_number 16100
_diffrn_reflns_theta_full 25.00
_diffrn_reflns_theta_max 32.43
_diffrn_reflns_theta_min 2.65
_diffrn_standards_number none
_exptl_absorpt_coefficient_mu 5.683
_exptl_absorpt_correction_T_max 0.75
_exptl_absorpt_correction_T_min 0.72
_exptl_absorpt_correction_type empirical
_exptl_absorpt_process_details SADABS
_exptl_crystal_colour red
_exptl_crystal_density_diffrn 1.776
_exptl_crystal_density_method 'not measured'
_exptl_crystal_description prism
_exptl_crystal_F_000 732
_exptl_crystal_size_max 0.09
_exptl_crystal_size_mid 0.05
_exptl_crystal_size_min 0.05
_refine_diff_density_max 2.286
_refine_diff_density_min -1.077
_refine_diff_density_rms 0.137
_refine_ls_extinction_method none
_refine_ls_goodness_of_fit_ref 0.843
_refine_ls_hydrogen_treatment constr
_refine_ls_matrix_type full
_refine_ls_number_parameters 334
_refine_ls_number_reflns 8823
_refine_ls_number_restraints 99
_refine_ls_restrained_S_all 0.841
_refine_ls_R_factor_all 0.1426
_refine_ls_R_factor_gt 0.0611
_refine_ls_shift/su_max 0.000
_refine_ls_shift/su_mean 0.000
_refine_ls_structure_factor_coef Fsqd
_refine_ls_weighting_details 'calc w=1/[\s^2^(Fo^2^)+(0.0201P)^2^+0.0000P] where P=(Fo^2^+2Fc^2^)/3'
_refine_ls_weighting_scheme calc
_refine_ls_wR_factor_gt 0.1027
_refine_ls_wR_factor_ref 0.1160
_reflns_number_gt 4053
_reflns_number_total 8823
_reflns_threshold_expression >2sigma(I)
_cod_data_source_file b9nj00509a.txt
_cod_data_source_block chnm18b
_cod_original_sg_symbol_H-M P-1
_cod_database_code 7053345

loop_
_symmetry_equiv_pos_as_xyz
'x, y, z'
'-x, -y, -z'

loop_
_atom_site_label
_atom_site_type_symbol
_atom_site_fract_x
_atom_site_fract_y
_atom_site_fract_z
_atom_site_U_iso_or_equiv
_atom_site_adp_type
_atom_site_occupancy
_atom_site_symmetry_multiplicity
_atom_site_calc_flag
_atom_site_refinement_flags
Pt Pt 0.53619(3) 0.19815(3) 0.37503(3) 0.04182(9) Uani 1 1 d U
Fe Fe 0.77390(11) 0.37120(11) 0.21969(9) 0.0424(3) Uani 1 1 d U
Cl1 Cl 0.3945(2) 0.2226(2) 0.49985(17) 0.0512(5) Uani 1 1 d U
P1 P 0.3535(2) 0.0588(2) 0.26690(17) 0.0460(5) Uani 1 1 d U
O1 O 0.7944(6) 0.5947(6) 0.5551(5) 0.0630(17) Uani 1 1 d .
H1 H 0.7704 0.6598 0.5559 0.095 Uiso 1 1 calc R
N1 N 0.7351(8) 0.3173(7) 0.4714(6) 0.0555(18) Uani 1 1 d U
C1 C 0.7789(11) 0.5546(10) 0.2899(8) 0.072(2) Uani 1 1 d U
H1A H 0.8031 0.5897 0.3567 0.086 Uiso 1 1 calc R
C2 C 0.8783(10) 0.5633(9) 0.2204(8) 0.0666(17) Uani 1 1 d U
H2 H 0.9776 0.6022 0.2345 0.080 Uiso 1 1 calc R
C3 C 0.7982(11) 0.5023(9) 0.1277(8) 0.0670(16) Uani 1 1 d U
H3 H 0.8369 0.4958 0.0695 0.080 Uiso 1 1 calc R
C4 C 0.6438(10) 0.4499(10) 0.1352(8) 0.0717(18) Uani 1 1 d U
H4 H 0.5691 0.4056 0.0840 0.086 Uiso 1 1 calc R
C5 C 0.6320(11) 0.4811(10) 0.2383(9) 0.0731(19) Uani 1 1 d U
H5 H 0.5483 0.4592 0.2665 0.088 Uiso 1 1 calc R
C6 C 0.6756(9) 0.2086(8) 0.2766(7) 0.0556(15) Uani 1 1 d U
C7 C 0.6893(9) 0.1788(8) 0.1750(7) 0.0569(14) Uani 1 1 d U
H7 H 0.6133 0.1370 0.1240 0.068 Uiso 1 1 calc R
C8 C 0.8429(9) 0.2245(9) 0.1637(8) 0.0605(15) Uani 1 1 d U
H8 H 0.8802 0.2151 0.1052 0.073 Uiso 1 1 calc R
C9 C 0.9240(9) 0.2858(9) 0.2589(7) 0.0606(16) Uani 1 1 d U
H9 H 1.0235 0.3234 0.2736 0.073 Uiso 1 1 calc R
C10 C 0.8248(9) 0.2787(9) 0.3268(7) 0.0561(15) Uani 1 1 d U
C11 C 0.8493(10) 0.3355(9) 0.4348(7) 0.057(2) Uani 1 1 d .
H11 H 0.9402 0.3797 0.4707 0.068 Uiso 1 1 calc R
C12 C 0.7475(10) 0.3783(9) 0.5798(7) 0.063(2) Uani 1 1 d U
H12A H 0.8479 0.4087 0.6104 0.075 Uiso 1 1 calc R
H12B H 0.6955 0.3139 0.6162 0.075 Uiso 1 1 calc R
C13 C 0.6835(10) 0.4949(9) 0.5855(9) 0.075(3) Uani 1 1 d .
H13A H 0.5930 0.4736 0.5409 0.090 Uiso 1 1 calc R
H13B H 0.6687 0.5199 0.6524 0.090 Uiso 1 1 calc R
C14 C 0.1756(9) 0.0039(9) 0.3110(8) 0.059(2) Uani 1 1 d U
C15 C 0.1713(10) -0.0618(10) 0.3892(8) 0.069(3) Uani 1 1 d .
H15 H 0.2570 -0.0693 0.4200 0.083 Uiso 1 1 calc R
C16 C 0.0444(9) -0.1182(9) 0.4250(8) 0.059(2) Uani 1 1 d U
H16 H 0.0434 -0.1632 0.4782 0.071 Uiso 1 1 calc R
C17 C -0.0763(10) -0.1041(10) 0.3784(8) 0.070(3) Uani 1 1 d U
H17 H -0.1630 -0.1386 0.4010 0.084 Uiso 1 1 calc R
C18 C -0.0754(11) -0.0397(11) 0.2977(8) 0.076(3) Uani 1 1 d U
H18 H -0.1620 -0.0334 0.2672 0.091 Uiso 1 1 calc R
C19 C 0.0495(9) 0.0157(9) 0.2606(8) 0.065(3) Uani 1 1 d U
H19 H 0.0496 0.0579 0.2058 0.078 Uiso 1 1 calc R
C20 C 0.3185(10) 0.1252(9) 0.1538(7) 0.060(2) Uani 1 1 d U
C21 C 0.2747(9) 0.2354(10) 0.1659(8) 0.067(3) Uani 1 1 d U
H21 H 0.2712 0.2746 0.2286 0.080 Uiso 1 1 calc R
C22 C 0.2372(11) 0.2839(11) 0.0825(9) 0.077(3) Uani 1 1 d U
H22 H 0.2065 0.3559 0.0895 0.093 Uiso 1 1 calc R
C23 C 0.2439(12) 0.2283(11) -0.0118(9) 0.079(3) Uani 1 1 d U
H23 H 0.2201 0.2632 -0.0673 0.094 Uiso 1 1 calc R
C24 C 0.2876(10) 0.1183(9) -0.0210(8) 0.065(2) Uani 1 1 d U
H24 H 0.2937 0.0799 -0.0833 0.078 Uiso 1 1 calc R
C25 C 0.3216(10) 0.0664(10) 0.0619(8) 0.066(2) Uani 1 1 d U
H25 H 0.3467 -0.0086 0.0548 0.079 Uiso 1 1 calc R
C26 C 0.3797(9) -0.0951(9) 0.2249(8) 0.063(2) Uani 1 1 d U
C27 C 0.5075(8) -0.1152(9) 0.2552(8) 0.059(2) Uani 1 1 d .
H27 H 0.5831 -0.0511 0.2955 0.070 Uiso 1 1 calc R
C28 C 0.5208(11) -0.2365(10) 0.2233(8) 0.071(3) Uani 1 1 d .
H28 H 0.6069 -0.2517 0.2438 0.085 Uiso 1 1 calc R
C29 C 0.4122(10) -0.3329(10) 0.1634(8) 0.068(3) Uani 1 1 d U
H29 H 0.4261 -0.4100 0.1401 0.081 Uiso 1 1 calc R
C30 C 0.2797(11) -0.3124(11) 0.1379(8) 0.077(3) Uani 1 1 d U
H30 H 0.2031 -0.3773 0.0992 0.093 Uiso 1 1 calc R
C31 C 0.2631(10) -0.1937(10) 0.1711(9) 0.074(3) Uani 1 1 d U
H31 H 0.1741 -0.1809 0.1571 0.088 Uiso 1 1 calc R

loop_
_atom_site_aniso_label
_atom_site_aniso_U_11
_atom_site_aniso_U_22
_atom_site_aniso_U_33
_atom_site_aniso_U_23
_atom_site_aniso_U_13
_atom_site_aniso_U_12
Pt 0.04118(15) 0.03688(16) 0.04763(19) 0.00688(13) 0.00753(11) 0.01230(11)
Fe 0.0457(5) 0.0374(6) 0.0448(7) 0.0073(5) 0.0090(5) 0.0132(4)
Cl1 0.0499(10) 0.0505(12) 0.0517(12) 0.0047(10) 0.0089(7) 0.0145(9)
P1 0.0462(10) 0.0415(12) 0.0505(13) 0.0076(9) 0.0080(7) 0.0138(8)
O1 0.059(3) 0.054(4) 0.077(5) 0.019(4) 0.005(3) 0.017(3)
N1 0.067(4) 0.033(4) 0.065(4) 0.006(3) -0.002(4) 0.019(3)
C1 0.097(5) 0.068(7) 0.060(4) 0.014(5) 0.009(3) 0.039(5)
C2 0.080(3) 0.0404(12) 0.072(5) 0.013(2) 0.009(3) 0.007(2)
C3 0.093(4) 0.052(3) 0.058(3) 0.021(2) 0.013(3) 0.020(3)
C4 0.079(3) 0.059(4) 0.079(4) 0.018(3) -0.008(3) 0.029(3)
C5 0.079(3) 0.060(3) 0.097(5) 0.018(4) 0.023(4) 0.042(3)
C6 0.054(3) 0.046(3) 0.074(4) 0.021(3) 0.025(2) 0.017(2)
C7 0.060(3) 0.0390(9) 0.068(3) 0.002(2) 0.006(3) 0.0125(18)
C8 0.071(3) 0.053(3) 0.069(3) 0.009(3) 0.030(2) 0.029(3)
C9 0.046(2) 0.059(4) 0.083(5) 0.019(3) 0.012(2) 0.022(2)
C10 0.067(3) 0.052(4) 0.053(2) 0.016(2) 0.008(2) 0.023(3)
C11 0.064(5) 0.058(6) 0.053(6) 0.014(5) 0.005(4) 0.024(4)
C12 0.077(6) 0.061(6) 0.059(5) 0.022(4) 0.018(5) 0.029(5)
C13 0.072(6) 0.046(6) 0.101(9) 0.001(6) 0.013(6) 0.016(5)
C14 0.047(3) 0.062(6) 0.071(6) 0.019(5) 0.013(3) 0.019(3)
C15 0.059(5) 0.063(7) 0.093(8) 0.031(6) 0.031(5) 0.017(5)
C16 0.061(5) 0.042(5) 0.071(7) 0.011(5) 0.010(4) 0.009(4)
C17 0.057(5) 0.068(7) 0.087(9) 0.016(6) 0.017(4) 0.019(5)
C18 0.072(6) 0.082(8) 0.075(8) 0.019(6) 0.015(5) 0.024(5)
C19 0.059(5) 0.054(6) 0.068(7) 0.010(5) -0.007(4) 0.004(4)
C20 0.074(5) 0.056(5) 0.060(3) 0.019(3) 0.015(4) 0.032(4)
C21 0.057(5) 0.058(6) 0.081(7) 0.006(5) 0.004(5) 0.016(4)
C22 0.090(7) 0.068(7) 0.092(6) 0.028(6) 0.032(6) 0.039(6)
C23 0.107(8) 0.068(7) 0.081(7) 0.034(6) 0.023(7) 0.047(6)
C24 0.086(6) 0.046(6) 0.061(6) 0.004(4) 0.018(5) 0.019(5)
C25 0.075(6) 0.061(7) 0.068(5) 0.009(4) 0.016(5) 0.029(5)
C26 0.052(4) 0.046(3) 0.099(8) 0.015(3) 0.008(4) 0.025(3)
C27 0.041(4) 0.043(5) 0.081(7) 0.009(5) -0.002(4) 0.003(3)
C28 0.077(6) 0.060(7) 0.080(8) 0.009(6) 0.012(5) 0.031(5)
C29 0.078(5) 0.053(6) 0.077(8) 0.005(5) 0.026(5) 0.025(5)
C30 0.095(6) 0.065(6) 0.074(8) 0.006(6) 0.000(6) 0.037(6)
C31 0.068(6) 0.051(5) 0.098(9) 0.006(5) 0.019(5) 0.013(4)

loop_
_atom_type_symbol
_atom_type_description
_atom_type_scat_dispersion_real
_atom_type_scat_dispersion_imag
_atom_type_scat_source
C C 0.0033 0.0016 'International Tables Vol C Tables 4.2.6.8 and 6.1.1.4'
H H 0.0000 0.0000 'International Tables Vol C Tables 4.2.6.8 and 6.1.1.4'
Cl Cl 0.1484 0.1585 'International Tables Vol C Tables 4.2.6.8 and 6.1.1.4'
Fe Fe 0.3463 0.8444 'International Tables Vol C Tables 4.2.6.8 and 6.1.1.4'
N N 0.0061 0.0033 'International Tables Vol C Tables 4.2.6.8 and 6.1.1.4'
O O 0.0106 0.0060 'International Tables Vol C Tables 4.2.6.8 and 6.1.1.4'
P P 0.1023 0.0942 'International Tables Vol C Tables 4.2.6.8 and 6.1.1.4'
Pt Pt -1.7033 8.3905 'International Tables Vol C Tables 4.2.6.8 and 6.1.1.4'

loop_
_geom_angle_atom_site_label_1
_geom_angle_atom_site_label_2
_geom_angle_atom_site_label_3
_geom_angle
C6 Pt N1 80.7(3)
C6 Pt P1 92.5(3)
N1 Pt P1 171.1(2)
C6 Pt Cl1 170.4(3)
N1 Pt Cl1 92.0(2)
P1 Pt Cl1 95.36(9)
C10 Fe C3 159.0(4)
C10 Fe C7 70.1(4)
C3 Fe C7 124.2(4)
C10 Fe C9 41.4(3)
C3 Fe C9 124.1(4)
C7 Fe C9 70.7(4)
C10 Fe C8 69.6(4)
C3 Fe C8 109.5(4)
C7 Fe C8 42.5(3)
C9 Fe C8 41.1(4)
C10 Fe C6 43.0(3)
C3 Fe C6 157.8(4)
C7 Fe C6 41.0(4)
C9 Fe C6 71.5(3)
C8 Fe C6 70.8(4)
C10 Fe C2 122.0(4)
C3 Fe C2 40.2(4)
C7 Fe C2 161.5(4)
C9 Fe C2 108.3(4)
C8 Fe C2 124.8(4)
C6 Fe C2 157.3(4)
C10 Fe C4 155.9(4)
C3 Fe C4 42.4(4)
C7 Fe C4 104.9(4)
C9 Fe C4 161.0(4)
C8 Fe C4 123.4(4)
C6 Fe C4 117.9(4)
C2 Fe C4 69.8(4)
C10 Fe C5 120.1(4)
C3 Fe C5 69.0(4)
C7 Fe C5 118.9(4)
C9 Fe C5 158.0(4)
C8 Fe C5 158.0(4)
C6 Fe C5 102.2(4)
C2 Fe C5 69.1(4)
C4 Fe C5 40.4(4)
C10 Fe C1 106.4(4)
C3 Fe C1 67.1(4)
C7 Fe C1 155.8(4)
C9 Fe C1 123.5(4)
C8 Fe C1 160.5(4)
C6 Fe C1 120.1(4)
C2 Fe C1 40.1(4)
C4 Fe C1 68.0(4)
C5 Fe C1 40.7(4)
C20 P1 C26 105.4(5)
C20 P1 C14 105.5(4)
C26 P1 C14 101.3(4)
C20 P1 Pt 111.6(3)
C26 P1 Pt 115.3(3)
C14 P1 Pt 116.6(3)
C13 O1 H1 109.5
C11 N1 C12 117.5(7)
C11 N1 Pt 116.4(7)
C12 N1 Pt 126.0(6)
C2 C1 C5 109.1(9)
C2 C1 Fe 67.5(6)
C5 C1 Fe 69.5(5)
C2 C1 H1A 125.5
C5 C1 H1A 125.5
Fe C1 H1A 129.2
C3 C2 C1 107.4(9)
C3 C2 Fe 67.9(5)
C1 C2 Fe 72.4(6)
C3 C2 H2 126.3
C1 C2 H2 126.3
Fe C2 H2 125.0
C2 C3 C4 110.5(10)
C2 C3 Fe 71.9(6)
C4 C3 Fe 71.0(6)
C2 C3 H3 124.8
C4 C3 H3 124.8
Fe C3 H3 123.9
C5 C4 C3 106.3(9)
C5 C4 Fe 71.8(6)
C3 C4 Fe 66.5(5)
C5 C4 H4 126.9
C3 C4 H4 126.9
Fe C4 H4 126.3
C4 C5 C1 106.7(9)
C4 C5 Fe 67.9(5)
C1 C5 Fe 69.8(5)
C4 C5 H5 126.7
C1 C5 H5 126.7
Fe C5 H5 127.2
C7 C6 C10 104.6(7)
C7 C6 Pt 145.3(7)
C10 C6 Pt 110.1(7)
C7 C6 Fe 68.5(5)
C10 C6 Fe 65.9(5)
Pt C6 Fe 125.0(4)
C6 C7 C8 109.5(8)
C6 C7 Fe 70.5(5)
C8 C7 Fe 69.2(5)
C6 C7 H7 125.3
C8 C7 H7 125.3
Fe C7 H7 126.6
C9 C8 C7 107.7(8)
C9 C8 Fe 68.9(5)
C7 C8 Fe 68.3(5)
C9 C8 H8 126.2
C7 C8 H8 126.2
Fe C8 H8 128.2
C10 C9 C8 107.5(8)
C10 C9 Fe 67.6(5)
C8 C9 Fe 69.9(5)
C10 C9 H9 126.3
C8 C9 H9 126.3
Fe C9 H9 127.8
C9 C10 C6 110.7(8)
C9 C10 C11 130.1(8)
C6 C10 C11 119.1(8)
C9 C10 Fe 71.0(5)
C6 C10 Fe 71.1(5)
C11 C10 Fe 122.1(6)
N1 C11 C10 113.4(8)
N1 C11 H11 123.3
C10 C11 H11 123.3
N1 C12 C13 110.8(8)
N1 C12 H12A 109.5
C13 C12 H12A 109.5
N1 C12 H12B 109.5
C13 C12 H12B 109.5
H12A C12 H12B 108.1
O1 C13 C12 102.5(7)
O1 C13 H13A 111.3
C12 C13 H13A 111.3
O1 C13 H13B 111.3
C12 C13 H13B 111.3
H13A C13 H13B 109.2
C15 C14 C19 120.8(8)
C15 C14 P1 116.3(6)
C19 C14 P1 122.5(8)
C14 C15 C16 123.0(9)
C14 C15 H15 118.5
C16 C15 H15 118.5
C17 C16 C15 116.4(10)
C17 C16 H16 121.8
C15 C16 H16 121.8
C16 C17 C18 121.9(9)
C16 C17 H17 119.1
C18 C17 H17 119.1
C19 C18 C17 122.4(9)
C19 C18 H18 118.8
C17 C18 H18 118.8
C18 C19 C14 115.5(10)
C18 C19 H19 122.2
C14 C19 H19 122.2
C25 C20 C21 121.0(9)
C25 C20 P1 122.9(8)
C21 C20 P1 115.9(8)
C22 C21 C20 118.3(10)
C22 C21 H21 120.9
C20 C21 H21 120.9
C21 C22 C23 121.9(11)
C21 C22 H22 119.0
C23 C22 H22 119.0
C22 C23 C24 118.1(10)
C22 C23 H23 120.9
C24 C23 H23 120.9
C25 C24 C23 120.6(10)
C25 C24 H24 119.7
C23 C24 H24 119.7
C20 C25 C24 120.0(10)
C20 C25 H25 120.0
C24 C25 H25 120.0
C27 C26 C31 121.2(9)
C27 C26 P1 119.9(7)
C31 C26 P1 118.5(7)
C26 C27 C28 117.8(9)
C26 C27 H27 121.1
C28 C27 H27 121.1
C29 C28 C27 122.7(9)
C29 C28 H28 118.6
C27 C28 H28 118.6
C28 C29 C30 118.4(10)
C28 C29 H29 120.8
C30 C29 H29 120.8
C29 C30 C31 119.7(10)
C29 C30 H30 120.2
C31 C30 H30 120.2
C26 C31 C30 119.9(9)
C26 C31 H31 120.0
C30 C31 H31 120.0

loop_
_geom_bond_atom_site_label_1
_geom_bond_atom_site_label_2
_geom_bond_distance
Pt C6 2.026(9)
Pt N1 2.190(7)
Pt P1 2.243(3)
Pt Cl1 2.376(2)
Fe C10 1.985(9)
Fe C3 2.008(10)
Fe C7 2.030(9)
Fe C9 2.030(8)
Fe C8 2.043(8)
Fe C6 2.056(9)
Fe C2 2.061(9)
Fe C4 2.070(9)
Fe C5 2.123(9)
Fe C1 2.127(11)
P1 C20 1.833(10)
P1 C26 1.834(9)
P1 C14 1.870(9)
O1 C13 1.440(10)
O1 H1 0.8200
N1 C11 1.256(10)
N1 C12 1.541(12)
C1 C2 1.436(13)
C1 C5 1.479(13)
C1 H1A 0.9300
C2 C3 1.400(13)
C2 H2 0.9300
C3 C4 1.477(13)
C3 H3 0.9300
C4 C5 1.448(14)
C4 H4 0.9300
C5 H5 0.9300
C6 C7 1.431(12)
C6 C10 1.483(11)
C7 C8 1.477(11)
C7 H7 0.9300
C8 C9 1.431(13)
C8 H8 0.9300
C9 C10 1.420(12)
C9 H9 0.9300
C10 C11 1.509(12)
C11 H11 0.9300
C12 C13 1.592(12)
C12 H12A 0.9700
C12 H12B 0.9700
C13 H13A 0.9700
C13 H13B 0.9700
C14 C15 1.361(13)
C14 C19 1.398(11)
C15 C16 1.393(11)
C15 H15 0.9300
C16 C17 1.342(12)
C16 H16 0.9300
C17 C18 1.385(14)
C17 H17 0.9300
C18 C19 1.383(12)
C18 H18 0.9300
C19 H19 0.9300
C20 C25 1.363(12)
C20 C21 1.406(12)
C21 C22 1.377(14)
C21 H21 0.9300
C22 C23 1.389(14)
C22 H22 0.9300
C23 C24 1.401(13)
C23 H23 0.9300
C24 C25 1.383(14)
C24 H24 0.9300
C25 H25 0.9300
C26 C27 1.368(10)
C26 C31 1.388(13)
C27 C28 1.410(13)
C27 H27 0.9300
C28 C29 1.370(13)
C28 H28 0.9300
C29 C30 1.400(13)
C29 H29 0.9300
C30 C31 1.402(13)
C30 H30 0.9300
C31 H31 0.9300
